data_2235294
loop_
_publ_author_name
'Sun, Na-Bo'
'Rao, Guo-Wu'
'Chu, Jian-Bo'

_publ_section_title
;
 1-{[3-(2-Chloro-3,3,3-trifluoroprop-1-enyl)-2,2-dimethylcyclopropan-1-yl]carbonyl}-3-(methylsulfonyl)imidazolidin-2-one
;
_journal_coeditor_code WN2475
_journal_issue 6
_journal_name_full 'Acta Crystallographica Section E'
_journal_page_first o1744
_journal_paper_doi 10.1107/S1600536812021216
_journal_volume 68
_journal_year 2012
_chemical_formula_iupac 'C13 H16 Cl F3 N2 O4 S'
_chemical_formula_moiety 'C13 H16 Cl F3 N2 O4 S'
_chemical_formula_sum 'C13 H16 Cl F3 N2 O4 S'
_chemical_formula_weight 388.79
_chemical_name_systematic
;
1-{[3-(2-Chloro-3,3,3-trifluoroprop-1-enyl)-2,2-
dimethylcyclopropan-1-yl]carbonyl}-3-(methylsulfonyl)imidazolidin-2-one
;
_space_group_IT_number 14
_symmetry_cell_setting monoclinic
_symmetry_space_group_name_Hall '-P 2ybc'
_symmetry_space_group_name_H-M 'P 1 21/c 1'
_atom_sites_solution_hydrogens geom
_atom_sites_solution_primary direct
_atom_sites_solution_secondary difmap
_audit_creation_method SHELXL-97
_cell_angle_alpha 90.00
_cell_angle_beta 103.464(4)
_cell_angle_gamma 90.00
_cell_formula_units_Z 4
_cell_length_a 15.404(4)
_cell_length_b 9.483(2)
_cell_length_c 11.858(3)
_cell_measurement_reflns_used 3411
_cell_measurement_temperature 298(2)
_cell_measurement_theta_max 26.646
_cell_measurement_theta_min 2.720
_cell_volume 1684.6(7)
_computing_cell_refinement 'SAINT (Bruker, 1997)'
_computing_data_collection 'SMART (Bruker, 1997)'
_computing_data_reduction 'SAINT (Bruker, 1997)'
_computing_molecular_graphics 'ORTEP-3 for Windows (Farrugia, 1997)'
_computing_publication_material 'WinGX (Farrugia, 1999)'
_computing_structure_refinement 'SHELXL97 (Sheldrick, 2008)'
_computing_structure_solution 'SHELXS97 (Sheldrick, 2008)'
_diffrn_ambient_temperature 298(2)
_diffrn_measured_fraction_theta_full 0.997
_diffrn_measured_fraction_theta_max 0.997
_diffrn_measurement_device_type 'Bruker SMART CCD'
_diffrn_measurement_method '\f and \w scans'
_diffrn_radiation_monochromator graphite
_diffrn_radiation_source 'fine-focus sealed tube'
_diffrn_radiation_type MoK\a
_diffrn_radiation_wavelength 0.71073
_diffrn_reflns_av_R_equivalents 0.0224
_diffrn_reflns_av_sigmaI/netI 0.0317
_diffrn_reflns_limit_h_max 14
_diffrn_reflns_limit_h_min -18
_diffrn_reflns_limit_k_max 11
_diffrn_reflns_limit_k_min -8
_diffrn_reflns_limit_l_max 14
_diffrn_reflns_limit_l_min -14
_diffrn_reflns_number 6863
_diffrn_reflns_theta_full 25.02
_diffrn_reflns_theta_max 25.02
_diffrn_reflns_theta_min 1.36
_exptl_absorpt_coefficient_mu 0.402
_exptl_absorpt_correction_T_max 0.9304
_exptl_absorpt_correction_T_min 0.7608
_exptl_absorpt_correction_type multi-scan
_exptl_absorpt_process_details '(SADABS; Bruker, 1997)'
_exptl_crystal_colour colourless
_exptl_crystal_density_diffrn 1.533
_exptl_crystal_density_method 'not measured'
_exptl_crystal_description block
_exptl_crystal_F_000 800
_exptl_crystal_size_max 0.68
_exptl_crystal_size_mid 0.40
_exptl_crystal_size_min 0.18
_refine_diff_density_max 0.570
_refine_diff_density_min -0.525
_refine_ls_extinction_method none
_refine_ls_goodness_of_fit_ref 1.111
_refine_ls_hydrogen_treatment constr
_refine_ls_matrix_type full
_refine_ls_number_parameters 217
_refine_ls_number_reflns 2964
_refine_ls_number_restraints 0
_refine_ls_restrained_S_all 1.111
_refine_ls_R_factor_all 0.0698
_refine_ls_R_factor_gt 0.0616
_refine_ls_shift/su_max 0.000
_refine_ls_shift/su_mean 0.000
_refine_ls_structure_factor_coef Fsqd
_refine_ls_weighting_details 'calc w=1/[\s^2^(Fo^2^)+(0.0729P)^2^+2.4194P] where P=(Fo^2^+2Fc^2^)/3'
_refine_ls_weighting_scheme calc
_refine_ls_wR_factor_gt 0.1684
_refine_ls_wR_factor_ref 0.1749
_reflns_number_gt 2548
_reflns_number_total 2964
_reflns_threshold_expression I>2\s(I)
_cod_data_source_file wn2475.cif
_cod_data_source_block I
_cod_original_cell_volume 1684.5(8)
_cod_original_sg_symbol_H-M 'P 21/c'
_cod_database_code 2235294
_cod_database_fobs_code 2235294

loop_
_symmetry_equiv_pos_as_xyz
'x, y, z'
'-x, y+1/2, -z+1/2'
'-x, -y, -z'
'x, -y-1/2, z-1/2'

loop_
_atom_site_type_symbol
_atom_site_label
_atom_site_fract_x
_atom_site_fract_y
_atom_site_fract_z
_atom_site_U_iso_or_equiv
_atom_site_adp_type
_atom_site_calc_flag
_atom_site_refinement_flags
_atom_site_occupancy
_atom_site_symmetry_multiplicity
F F1 0.0849(3) 1.1070(3) 0.3133(2) 0.1095(13) Uani d . 1 1
F F2 0.0338(3) 1.2094(4) 0.4425(3) 0.1146(13) Uani d . 1 1
F F3 0.1607(3) 1.2571(3) 0.4218(4) 0.1126(12) Uani d . 1 1
O O3 0.5270(2) 0.1855(3) 0.3889(3) 0.0683(9) Uani d . 1 1
O O4 0.4640(3) 0.1833(3) 0.5579(3) 0.0778(10) Uani d . 1 1
C C13 0.3639(4) 0.1076(5) 0.3604(6) 0.0918(18) Uani d . 1 1
H H13A 0.3575 0.1240 0.2790 0.138 Uiso calc R 1 1
H H13B 0.3101 0.1352 0.3822 0.138 Uiso calc R 1 1
H H13C 0.3749 0.0092 0.3768 0.138 Uiso calc R 1 1
S S 0.45301(6) 0.20590(10) 0.43865(8) 0.0461(3) Uani d . 1 1
Cl Cl1 0.16342(14) 1.09317(14) 0.64639(11) 0.1095(7) Uani d . 1 1
O O1 0.3400(2) 0.4131(3) 0.5463(2) 0.0605(8) Uani d . 1 1
O O2 0.2822(2) 0.7813(3) 0.3499(2) 0.0585(7) Uani d . 1 1
N N2 0.34790(19) 0.5737(3) 0.4009(2) 0.0407(7) Uani d . 1 1
N N1 0.4231(2) 0.3728(3) 0.4092(3) 0.0450(7) Uani d . 1 1
C C7 0.1933(2) 0.7923(3) 0.5495(3) 0.0385(7) Uani d . 1 1
H H7 0.1997 0.8140 0.6319 0.046 Uiso calc R 1 1
C C10 0.1603(2) 0.9097(4) 0.4727(3) 0.0418(8) Uani d . 1 1
H H10 0.1507 0.8925 0.3935 0.050 Uiso calc R 1 1
C C6 0.1633(2) 0.6421(4) 0.5170(3) 0.0399(8) Uani d . 1 1
C C4 0.2957(2) 0.6873(4) 0.4208(3) 0.0414(8) Uani d . 1 1
C C1 0.3662(2) 0.4485(4) 0.4631(3) 0.0396(8) Uani d . 1 1
C C8 0.1030(3) 0.6147(4) 0.3983(3) 0.0543(10) Uani d . 1 1
H H8A 0.1197 0.6759 0.3424 0.081 Uiso calc R 1 1
H H8B 0.0421 0.6326 0.4007 0.081 Uiso calc R 1 1
H H8C 0.1091 0.5183 0.3767 0.081 Uiso calc R 1 1
C C5 0.2599(2) 0.6822(3) 0.5266(3) 0.0378(7) Uani d . 1 1
H H5 0.3018 0.6469 0.5961 0.045 Uiso calc R 1 1
C C12 0.1041(3) 1.1499(4) 0.4206(4) 0.0608(11) Uani d . 1 1
C C3 0.3890(3) 0.5794(4) 0.3006(3) 0.0505(9) Uani d . 1 1
H H3A 0.4298 0.6584 0.3072 0.061 Uiso calc R 1 1
H H3B 0.3437 0.5882 0.2288 0.061 Uiso calc R 1 1
C C11 0.1428(3) 1.0371(4) 0.5035(3) 0.0492(9) Uani d . 1 1
C C2 0.4380(3) 0.4417(5) 0.3047(4) 0.0604(11) Uani d . 1 1
H H2A 0.4140 0.3856 0.2362 0.072 Uiso calc R 1 1
H H2B 0.5012 0.4573 0.3107 0.072 Uiso calc R 1 1
C C9 0.1443(3) 0.5501(4) 0.6126(4) 0.0527(9) Uani d . 1 1
H H9A 0.0815 0.5302 0.5973 0.079 Uiso calc R 1 1
H H9B 0.1624 0.5983 0.6855 0.079 Uiso calc R 1 1
H H9C 0.1768 0.4633 0.6158 0.079 Uiso calc R 1 1

loop_
_atom_site_aniso_label
_atom_site_aniso_U_11
_atom_site_aniso_U_22
_atom_site_aniso_U_33
_atom_site_aniso_U_12
_atom_site_aniso_U_13
_atom_site_aniso_U_23
F1 0.183(4) 0.078(2) 0.0565(17) 0.059(2) 0.0057(19) 0.0025(14)
F2 0.117(3) 0.110(3) 0.131(3) 0.074(2) 0.059(2) 0.031(2)
F3 0.130(3) 0.0571(18) 0.151(3) 0.0027(18) 0.032(2) 0.032(2)
O3 0.0670(19) 0.070(2) 0.078(2) 0.0244(15) 0.0374(16) 0.0059(15)
O4 0.119(3) 0.067(2) 0.0551(18) 0.0320(19) 0.0358(18) 0.0181(15)
C13 0.081(4) 0.057(3) 0.132(5) -0.011(3) 0.014(3) -0.020(3)
S 0.0538(6) 0.0429(5) 0.0461(5) 0.0096(4) 0.0209(4) 0.0010(4)
Cl1 0.2056(19) 0.0635(8) 0.0556(8) 0.0415(9) 0.0228(9) -0.0150(6)
O1 0.087(2) 0.0494(15) 0.0611(17) 0.0175(14) 0.0496(16) 0.0161(13)
O2 0.0729(18) 0.0535(16) 0.0566(16) 0.0195(13) 0.0301(14) 0.0212(13)
N2 0.0455(15) 0.0409(16) 0.0417(16) 0.0047(12) 0.0223(13) 0.0068(12)
N1 0.0596(18) 0.0421(16) 0.0403(16) 0.0084(14) 0.0258(14) 0.0034(13)
C7 0.0461(18) 0.0357(17) 0.0349(17) 0.0016(14) 0.0119(14) -0.0058(14)
C10 0.0476(19) 0.0396(18) 0.0400(18) 0.0045(15) 0.0137(15) -0.0037(15)
C6 0.0441(18) 0.0354(17) 0.0434(19) 0.0008(14) 0.0162(15) -0.0036(14)
C4 0.0396(18) 0.0410(19) 0.0446(19) 0.0029(14) 0.0118(15) 0.0066(15)
C1 0.0443(18) 0.0407(18) 0.0377(18) 0.0016(14) 0.0175(14) -0.0009(14)
C8 0.056(2) 0.050(2) 0.055(2) -0.0069(18) 0.0086(18) -0.0113(18)
C5 0.0428(18) 0.0356(17) 0.0359(17) 0.0056(14) 0.0107(14) -0.0008(13)
C12 0.075(3) 0.045(2) 0.066(3) 0.019(2) 0.024(2) -0.002(2)
C3 0.061(2) 0.057(2) 0.043(2) 0.0081(18) 0.0295(18) 0.0089(17)
C11 0.062(2) 0.041(2) 0.048(2) 0.0057(17) 0.0191(18) -0.0066(16)
C2 0.072(3) 0.069(3) 0.050(2) 0.023(2) 0.036(2) 0.018(2)
C9 0.061(2) 0.047(2) 0.057(2) -0.0048(18) 0.0284(19) -0.0010(18)

loop_
_atom_type_symbol
_atom_type_description
_atom_type_scat_dispersion_real
_atom_type_scat_dispersion_imag
_atom_type_scat_source
C C 0.0033 0.0016 'International Tables Vol C Tables 4.2.6.8 and 6.1.1.4'
H H 0.0000 0.0000 'International Tables Vol C Tables 4.2.6.8 and 6.1.1.4'
Cl Cl 0.1484 0.1585 'International Tables Vol C Tables 4.2.6.8 and 6.1.1.4'
F F 0.0171 0.0103 'International Tables Vol C Tables 4.2.6.8 and 6.1.1.4'
N N 0.0061 0.0033 'International Tables Vol C Tables 4.2.6.8 and 6.1.1.4'
O O 0.0106 0.0060 'International Tables Vol C Tables 4.2.6.8 and 6.1.1.4'
S S 0.1246 0.1234 'International Tables Vol C Tables 4.2.6.8 and 6.1.1.4'

loop_
_geom_angle_atom_site_label_1
_geom_angle_atom_site_label_2
_geom_angle_atom_site_label_3
_geom_angle
S C13 H13A 109.5
S C13 H13B 109.5
H13A C13 H13B 109.5
S C13 H13C 109.5
H13A C13 H13C 109.5
H13B C13 H13C 109.5
O4 S O3 118.7(2)
O4 S N1 108.67(17)
O3 S N1 104.69(17)
O4 S C13 110.6(3)
O3 S C13 108.5(3)
N1 S C13 104.6(2)
C1 N2 C4 128.4(3)
C1 N2 C3 112.8(3)
C4 N2 C3 118.8(3)
C1 N1 C2 113.3(3)
C1 N1 S 124.4(2)
C2 N1 S 120.8(2)
C10 C7 C6 121.2(3)
C10 C7 C5 124.2(3)
C6 C7 C5 59.5(2)
C10 C7 H7 113.8
C6 C7 H7 113.8
C5 C7 H7 113.8
C11 C10 C7 126.7(3)
C11 C10 H10 116.7
C7 C10 H10 116.7
C9 C6 C5 116.5(3)
C9 C6 C8 114.4(3)
C5 C6 C8 119.4(3)
C9 C6 C7 116.8(3)
C5 C6 C7 60.6(2)
C8 C6 C7 118.7(3)
O2 C4 N2 117.5(3)
O2 C4 C5 125.1(3)
N2 C4 C5 117.4(3)
O1 C1 N2 127.6(3)
O1 C1 N1 126.9(3)
N2 C1 N1 105.5(3)
C6 C8 H8A 109.5
C6 C8 H8B 109.5
H8A C8 H8B 109.5
C6 C8 H8C 109.5
H8A C8 H8C 109.5
H8B C8 H8C 109.5
C4 C5 C6 119.8(3)
C4 C5 C7 121.6(3)
C6 C5 C7 59.8(2)
C4 C5 H5 114.9
C6 C5 H5 114.9
C7 C5 H5 114.9
F2 C12 F1 108.7(4)
F2 C12 F3 103.9(4)
F1 C12 F3 104.3(4)
F2 C12 C11 114.0(4)
F1 C12 C11 112.8(3)
F3 C12 C11 112.4(4)
N2 C3 C2 104.4(3)
N2 C3 H3A 110.9
C2 C3 H3A 110.9
N2 C3 H3B 110.9
C2 C3 H3B 110.9
H3A C3 H3B 108.9
C10 C11 C12 124.0(4)
C10 C11 Cl1 123.6(3)
C12 C11 Cl1 112.4(3)
N1 C2 C3 103.8(3)
N1 C2 H2A 111.0
C3 C2 H2A 111.0
N1 C2 H2B 111.0
C3 C2 H2B 111.0
H2A C2 H2B 109.0
C6 C9 H9A 109.5
C6 C9 H9B 109.5
H9A C9 H9B 109.5
C6 C9 H9C 109.5
H9A C9 H9C 109.5
H9B C9 H9C 109.5

loop_
_geom_bond_atom_site_label_1
_geom_bond_atom_site_label_2
_geom_bond_distance
F1 C12 1.303(5)
F2 C12 1.300(5)
F3 C12 1.337(6)
O3 S 1.414(3)
O4 S 1.401(3)
C13 S 1.738(5)
C13 H13A 0.9600
C13 H13B 0.9600
C13 H13C 0.9600
S N1 1.663(3)
Cl1 C11 1.734(4)
O1 C1 1.197(4)
O2 C4 1.210(4)
N2 C1 1.392(4)
N2 C4 1.397(4)
N2 C3 1.472(4)
N1 C1 1.397(4)
N1 C2 1.465(5)
C7 C10 1.453(5)
C7 C6 1.520(5)
C7 C5 1.532(4)
C7 H7 0.9800
C10 C11 1.308(5)
C10 H10 0.9300
C6 C9 1.512(5)
C6 C5 1.515(5)
C6 C8 1.517(5)
C4 C5 1.484(5)
C8 H8A 0.9600
C8 H8B 0.9600
C8 H8C 0.9600
C5 H5 0.9800
C12 C11 1.481(6)
C3 C2 1.503(6)
C3 H3A 0.9700
C3 H3B 0.9700
C2 H2A 0.9700
C2 H2B 0.9700
C9 H9A 0.9600
C9 H9B 0.9600
C9 H9C 0.9600

loop_
_geom_hbond_atom_site_label_D
_geom_hbond_atom_site_label_H
_geom_hbond_atom_site_label_A
_geom_hbond_site_symmetry_A
_geom_hbond_distance_DH
_geom_hbond_distance_HA
_geom_hbond_distance_DA
_geom_hbond_angle_DHA
C2 H2A O4 4_565 0.97 2.50 3.267(5) 136.0
C3 H3A O4 3_666 0.97 2.50 3.352(6) 146.1
C13 H13C O2 1_545 0.96 2.57 3.331(6) 136.5

loop_
_geom_torsion_atom_site_label_1
_geom_torsion_atom_site_label_2
_geom_torsion_atom_site_label_3
_geom_torsion_atom_site_label_4
_geom_torsion
O4 S N1 C1 -37.1(4)
O3 S N1 C1 -164.9(3)
C13 S N1 C1 81.1(4)
O4 S N1 C2 157.4(3)
O3 S N1 C2 29.6(4)
C13 S N1 C2 -84.4(4)
C6 C7 C10 C11 144.2(4)
C5 C7 C10 C11 -143.6(4)
C10 C7 C6 C9 -139.2(3)
C5 C7 C6 C9 106.9(3)
C10 C7 C6 C5 113.9(4)
C10 C7 C6 C8 4.4(5)
C5 C7 C6 C8 -109.5(3)
C1 N2 C4 O2 -173.8(3)
C3 N2 C4 O2 4.6(5)
C1 N2 C4 C5 5.4(5)
C3 N2 C4 C5 -176.3(3)
C4 N2 C1 O1 0.5(6)
C3 N2 C1 O1 -177.9(4)
C4 N2 C1 N1 -178.6(3)
C3 N2 C1 N1 3.0(4)
C2 N1 C1 O1 176.4(4)
S N1 C1 O1 10.0(6)
C2 N1 C1 N2 -4.4(4)
S N1 C1 N2 -170.8(2)
O2 C4 C5 C6 77.1(5)
N2 C4 C5 C6 -102.0(4)
O2 C4 C5 C7 6.2(5)
N2 C4 C5 C7 -172.8(3)
C9 C6 C5 C4 141.2(3)
C8 C6 C5 C4 -3.0(5)
C7 C6 C5 C4 -111.4(3)
C9 C6 C5 C7 -107.3(3)
C8 C6 C5 C7 108.4(3)
C10 C7 C5 C4 -0.6(5)
C6 C7 C5 C4 108.5(4)
C10 C7 C5 C6 -109.1(4)
C1 N2 C3 C2 -0.5(4)
C4 N2 C3 C2 -179.1(3)
C7 C10 C11 C12 -176.2(4)
C7 C10 C11 Cl1 4.5(6)
F2 C12 C11 C10 127.9(5)
F1 C12 C11 C10 3.4(6)
F3 C12 C11 C10 -114.2(5)
F2 C12 C11 Cl1 -52.7(5)
F1 C12 C11 Cl1 -177.3(4)
F3 C12 C11 Cl1 65.1(4)
C1 N1 C2 C3 4.0(5)
S N1 C2 C3 171.0(3)
N2 C3 C2 N1 -2.0(4)
